data_7238436
loop_
_publ_author_name
'Kumar Saha, Tanmoy'
'Rajashekhar, Bijja'
'Chakraborty, Debashis'

_publ_section_title
;
 Alkoxides of group 4 metals containing the bis(imino)phenoxide ligand:
 synthesis, structural characterization and polymerization studies
;
_journal_issue 1
_journal_name_full 'RSC Adv.'
_journal_page_first 307
_journal_paper_doi 10.1039/C1RA00543J
_journal_volume 2
_journal_year 2012
_chemical_formula_moiety 'C79 H104 N4 O6 Ti'
_chemical_formula_sum 'C79 H104 N4 O6 Ti'
_chemical_formula_weight 1253.56
_space_group_IT_number 14
_space_group_name_Hall '-P 2ybc'
_space_group_name_H-M_alt 'P 1 21/c 1'
_symmetry_cell_setting monoclinic
_symmetry_space_group_name_Hall '-P 2ybc'
_symmetry_space_group_name_H-M 'P 1 21/c 1'
_atom_sites_solution_hydrogens geom
_atom_sites_solution_primary direct
_atom_sites_solution_secondary difmap
_audit_creation_method SHELXL-97
_cell_angle_alpha 90.00
_cell_angle_beta 98.2510(10)
_cell_angle_gamma 90.00
_cell_formula_units_Z 4
_cell_length_a 12.0283(3)
_cell_length_b 28.2315(9)
_cell_length_c 21.6400(8)
_cell_measurement_reflns_used 8543
_cell_measurement_temperature 173(2)
_cell_measurement_theta_max 25.23
_cell_measurement_theta_min 2.33
_cell_volume 7272.4(4)
_computing_cell_refinement 'APEXII/SAINT (Bruker, 2004)'
_computing_data_collection 'APEXII (Bruker, 2004)'
_computing_data_reduction 'SAINT/XPREP (Bruker, 2004)'
_computing_molecular_graphics 'ORTEP3 (Farrugia, 1997) '
_computing_publication_material 'SHELXL-97 (Sheldrick, 2008)'
_computing_structure_refinement 'SHELXL-97 (Sheldrick, 2008)'
_computing_structure_solution 'SHELXS-97 (Sheldrick, 2008)'
_diffrn_ambient_temperature 173(2)
_diffrn_measured_fraction_theta_full 0.971
_diffrn_measured_fraction_theta_max 0.873
_diffrn_measurement_device_type 'Bruker APEXII CCD area detector'
_diffrn_measurement_method 'phi and omega scans'
_diffrn_radiation_monochromator graphite
_diffrn_radiation_source 'fine-focus sealed tube'
_diffrn_radiation_type MoK\a
_diffrn_radiation_wavelength 0.71073
_diffrn_reflns_av_R_equivalents 0.0603
_diffrn_reflns_av_sigmaI/netI 0.0987
_diffrn_reflns_limit_h_max 16
_diffrn_reflns_limit_h_min -12
_diffrn_reflns_limit_k_max 38
_diffrn_reflns_limit_k_min -38
_diffrn_reflns_limit_l_max 27
_diffrn_reflns_limit_l_min -22
_diffrn_reflns_number 56295
_diffrn_reflns_theta_full 25.00
_diffrn_reflns_theta_max 29.46
_diffrn_reflns_theta_min 1.86
_exptl_absorpt_coefficient_mu 0.171
_exptl_absorpt_correction_T_max 0.9585
_exptl_absorpt_correction_T_min 0.9426
_exptl_absorpt_correction_type multi-scan
_exptl_absorpt_process_details 'SADABS (Bruker, 2004)'
_exptl_crystal_colour orange
_exptl_crystal_density_diffrn 1.145
_exptl_crystal_density_method 'not measured'
_exptl_crystal_description Block
_exptl_crystal_F_000 2704
_exptl_crystal_size_max 0.35
_exptl_crystal_size_mid 0.28
_exptl_crystal_size_min 0.25
_refine_diff_density_max 0.736
_refine_diff_density_min -0.472
_refine_diff_density_rms 0.060
_refine_ls_extinction_method none
_refine_ls_goodness_of_fit_ref 0.968
_refine_ls_hydrogen_treatment constr
_refine_ls_matrix_type full
_refine_ls_number_parameters 834
_refine_ls_number_reflns 17605
_refine_ls_number_restraints 0
_refine_ls_restrained_S_all 0.968
_refine_ls_R_factor_all 0.1316
_refine_ls_R_factor_gt 0.0608
_refine_ls_shift/su_max 0.001
_refine_ls_shift/su_mean 0.000
_refine_ls_structure_factor_coef Fsqd
_refine_ls_weighting_details 'calc w=1/[\s^2^(Fo^2^)+(0.1000P)^2^+0.0000P] where P=(Fo^2^+2Fc^2^)/3'
_refine_ls_weighting_scheme calc
_refine_ls_wR_factor_gt 0.1471
_refine_ls_wR_factor_ref 0.1847
_reflns_number_gt 9768
_reflns_number_total 17605
_reflns_threshold_expression >2sigma(I)
_cod_data_source_file c1ra00543j.txt
_cod_data_source_block new2
_cod_depositor_comments
;
The following automatic conversions were performed:

data item '_symmetry_cell_setting' value 'Monoclinic' was changed to
'monoclinic' in accordance with the
/home/saulius/struct/COD-crude-data/automatic-downloads/DataCite-retrospective/RSC/depositions/lib/dictionaries/cif_core.dic
dictionary named 'cif_core.dic' version 2.4.2 last updated on
2011-04-26.

Automatic conversion script
Id: cif_fix_values 6909 2019-04-08 15:41:33Z antanas 
;
_cod_original_sg_symbol_Hall '-P 2ybc '
_cod_original_sg_symbol_H-M P2(1)/c
_cod_database_code 7238436

loop_
_symmetry_equiv_pos_as_xyz
'x, y, z'
'-x, y+1/2, -z+1/2'
'-x, -y, -z'
'x, -y-1/2, z-1/2'

loop_
_atom_site_label
_atom_site_type_symbol
_atom_site_fract_x
_atom_site_fract_y
_atom_site_fract_z
_atom_site_U_iso_or_equiv
_atom_site_adp_type
_atom_site_occupancy
_atom_site_symmetry_multiplicity
_atom_site_calc_flag
_atom_site_refinement_flags
C1 C 0.22718(18) 0.88492(8) 0.84177(12) 0.0192(5) Uani 1 1 d .
C2 C 0.12357(19) 0.86653(8) 0.85518(12) 0.0205(5) Uani 1 1 d .
C3 C 0.0539(2) 0.89410(9) 0.88749(13) 0.0261(6) Uani 1 1 d .
H3 H -0.0146 0.8812 0.8970 0.031 Uiso 1 1 calc R
C4 C 0.0836(2) 0.93956(9) 0.90554(13) 0.0278(6) Uani 1 1 d .
C5 C 0.18074(19) 0.95892(9) 0.88838(12) 0.0243(6) Uani 1 1 d .
H5 H 0.1990 0.9909 0.8990 0.029 Uiso 1 1 calc R
C6 C 0.25163(18) 0.93304(8) 0.85637(12) 0.0194(5) Uani 1 1 d .
C7 C 0.34905(19) 0.95549(8) 0.83510(12) 0.0221(5) Uani 1 1 d .
H7 H 0.3977 0.9365 0.8145 0.027 Uiso 1 1 calc R
C8 C 0.46648(19) 1.01703(8) 0.81749(13) 0.0229(6) Uani 1 1 d .
C9 C 0.5582(2) 1.03331(9) 0.85976(14) 0.0273(6) Uani 1 1 d .
C10 C 0.6524(2) 1.04938(9) 0.83580(16) 0.0360(7) Uani 1 1 d .
H10 H 0.7164 1.0595 0.8636 0.043 Uiso 1 1 calc R
C11 C 0.6547(2) 1.05089(9) 0.77267(17) 0.0379(8) Uani 1 1 d .
H11 H 0.7206 1.0613 0.7572 0.045 Uiso 1 1 calc R
C12 C 0.5617(2) 1.03739(9) 0.73143(15) 0.0342(7) Uani 1 1 d .
H12 H 0.5636 1.0397 0.6878 0.041 Uiso 1 1 calc R
C13 C 0.4652(2) 1.02038(8) 0.75256(14) 0.0267(6) Uani 1 1 d .
C14 C 0.08308(19) 0.82050(8) 0.83415(12) 0.0213(5) Uani 1 1 d .
H14 H 0.0131 0.8113 0.8459 0.026 Uiso 1 1 calc R
C15 C 0.06036(19) 0.74869(8) 0.78281(13) 0.0216(6) Uani 1 1 d .
C16 C -0.01929(19) 0.75136(8) 0.72910(13) 0.0236(6) Uani 1 1 d .
C17 C -0.0833(2) 0.71110(9) 0.71210(14) 0.0312(6) Uani 1 1 d .
H17 H -0.1375 0.7118 0.6756 0.037 Uiso 1 1 calc R
C18 C -0.0695(2) 0.67027(9) 0.74737(15) 0.0342(7) Uani 1 1 d .
H18 H -0.1136 0.6431 0.7348 0.041 Uiso 1 1 calc R
C19 C 0.0070(2) 0.66874(9) 0.80003(15) 0.0326(7) Uani 1 1 d .
H19 H 0.0142 0.6406 0.8243 0.039 Uiso 1 1 calc R
C20 C 0.0752(2) 0.70745(8) 0.81948(13) 0.0253(6) Uani 1 1 d .
C21 C -0.0897(2) 0.95647(11) 0.94199(16) 0.0423(8) Uani 1 1 d .
H21A H -0.1310 0.9559 0.8995 0.063 Uiso 1 1 calc R
H21B H -0.1233 0.9800 0.9670 0.063 Uiso 1 1 calc R
H21C H -0.0933 0.9251 0.9611 0.063 Uiso 1 1 calc R
C22 C 0.5499(2) 1.03489(11) 0.92853(14) 0.0377(7) Uani 1 1 d .
H22 H 0.4980 1.0087 0.9367 0.045 Uiso 1 1 calc R
C23 C 0.4941(4) 1.08043(15) 0.9439(2) 0.0940(16) Uani 1 1 d .
H23A H 0.5417 1.1073 0.9362 0.141 Uiso 1 1 calc R
H23B H 0.4834 1.0802 0.9880 0.141 Uiso 1 1 calc R
H23C H 0.4210 1.0833 0.9176 0.141 Uiso 1 1 calc R
C24 C 0.6591(3) 1.02605(18) 0.97050(19) 0.0827(14) Uani 1 1 d .
H24A H 0.6940 0.9971 0.9571 0.124 Uiso 1 1 calc R
H24B H 0.6446 1.0223 1.0137 0.124 Uiso 1 1 calc R
H24C H 0.7098 1.0530 0.9680 0.124 Uiso 1 1 calc R
C25 C 0.3593(2) 1.00950(10) 0.70755(14) 0.0343(7) Uani 1 1 d .
H25 H 0.3302 0.9782 0.7197 0.041 Uiso 1 1 calc R
C26 C 0.2702(2) 1.04682(11) 0.71504(16) 0.0432(8) Uani 1 1 d .
H26A H 0.2584 1.0483 0.7589 0.065 Uiso 1 1 calc R
H26B H 0.1995 1.0383 0.6890 0.065 Uiso 1 1 calc R
H26C H 0.2955 1.0778 0.7021 0.065 Uiso 1 1 calc R
C27 C 0.3764(3) 1.00621(12) 0.63944(15) 0.0532(9) Uani 1 1 d .
H27A H 0.3997 1.0371 0.6253 0.080 Uiso 1 1 calc R
H27B H 0.3058 0.9967 0.6141 0.080 Uiso 1 1 calc R
H27C H 0.4346 0.9827 0.6350 0.080 Uiso 1 1 calc R
C28 C -0.0382(2) 0.79617(9) 0.69004(13) 0.0258(6) Uani 1 1 d .
H28 H 0.0301 0.8165 0.7004 0.031 Uiso 1 1 calc R
C29 C -0.0535(3) 0.78704(11) 0.62049(15) 0.0467(8) Uani 1 1 d .
H29A H 0.0096 0.7681 0.6101 0.070 Uiso 1 1 calc R
H29B H -0.0561 0.8173 0.5981 0.070 Uiso 1 1 calc R
H29C H -0.1239 0.7698 0.6081 0.070 Uiso 1 1 calc R
C30 C -0.1380(3) 0.82415(11) 0.70693(17) 0.0506(9) Uani 1 1 d .
H30A H -0.2057 0.8044 0.6998 0.076 Uiso 1 1 calc R
H30B H -0.1491 0.8526 0.6808 0.076 Uiso 1 1 calc R
H30C H -0.1234 0.8334 0.7510 0.076 Uiso 1 1 calc R
C31 C 0.1590(2) 0.70471(9) 0.87864(14) 0.0345(7) Uani 1 1 d .
H31 H 0.2125 0.7318 0.8779 0.041 Uiso 1 1 calc R
C32 C 0.2276(4) 0.65937(13) 0.8826(2) 0.0846(15) Uani 1 1 d .
H32A H 0.1771 0.6320 0.8810 0.127 Uiso 1 1 calc R
H32B H 0.2793 0.6589 0.9220 0.127 Uiso 1 1 calc R
H32C H 0.2706 0.6580 0.8475 0.127 Uiso 1 1 calc R
C33 C 0.1010(3) 0.71068(17) 0.93585(18) 0.0807(14) Uani 1 1 d .
H33A H 0.0616 0.7411 0.9336 0.121 Uiso 1 1 calc R
H33B H 0.1571 0.7098 0.9735 0.121 Uiso 1 1 calc R
H33C H 0.0469 0.6849 0.9375 0.121 Uiso 1 1 calc R
C34 C 0.28367(18) 0.85687(8) 0.65320(12) 0.0194(5) Uani 1 1 d .
C35 C 0.39767(19) 0.85043(8) 0.64421(12) 0.0210(5) Uani 1 1 d .
C36 C 0.4361(2) 0.86922(9) 0.59115(13) 0.0271(6) Uani 1 1 d .
H36 H 0.5115 0.8635 0.5847 0.033 Uiso 1 1 calc R
C37 C 0.3673(2) 0.89570(9) 0.54825(13) 0.0277(6) Uani 1 1 d .
C38 C 0.2572(2) 0.90366(9) 0.55732(13) 0.0260(6) Uani 1 1 d .
H38 H 0.2094 0.9219 0.5277 0.031 Uiso 1 1 calc R
C39 C 0.21528(19) 0.88530(8) 0.60918(12) 0.0205(5) Uani 1 1 d .
C40 C 0.09829(19) 0.89515(8) 0.61754(13) 0.0222(5) Uani 1 1 d .
H40 H 0.0705 0.8827 0.6532 0.027 Uiso 1 1 calc R
C41 C -0.08077(19) 0.92654(9) 0.58881(12) 0.0234(6) Uani 1 1 d .
C42 C -0.1646(2) 0.90524(9) 0.54501(13) 0.0279(6) Uani 1 1 d .
C43 C -0.2764(2) 0.91184(10) 0.55309(14) 0.0348(7) Uani 1 1 d .
H43 H -0.3342 0.8977 0.5245 0.042 Uiso 1 1 calc R
C44 C -0.3044(2) 0.93843(9) 0.60168(15) 0.0335(7) Uani 1 1 d .
H44 H -0.3810 0.9418 0.6071 0.040 Uiso 1 1 calc R
C45 C -0.2219(2) 0.96015(9) 0.64241(14) 0.0301(6) Uani 1 1 d .
H45 H -0.2427 0.9790 0.6753 0.036 Uiso 1 1 calc R
C46 C -0.1088(2) 0.95531(8) 0.63680(13) 0.0239(6) Uani 1 1 d .
C47 C 0.48013(19) 0.82779(8) 0.68984(12) 0.0218(6) Uani 1 1 d .
H47 H 0.5544 0.8266 0.6798 0.026 Uiso 1 1 calc R
C48 C 0.57094(18) 0.79389(8) 0.77963(12) 0.0210(5) Uani 1 1 d .
C49 C 0.63436(19) 0.82744(8) 0.81754(12) 0.0208(5) Uani 1 1 d .
C50 C 0.73524(19) 0.81273(9) 0.85162(13) 0.0260(6) Uani 1 1 d .
H50 H 0.7793 0.8348 0.8777 0.031 Uiso 1 1 calc R
C51 C 0.7728(2) 0.76677(9) 0.84846(13) 0.0305(6) Uani 1 1 d .
H51 H 0.8420 0.7575 0.8722 0.037 Uiso 1 1 calc R
C52 C 0.7099(2) 0.73456(9) 0.81107(14) 0.0307(7) Uani 1 1 d .
H52 H 0.7369 0.7030 0.8090 0.037 Uiso 1 1 calc R
C53 C 0.60749(19) 0.74680(8) 0.77592(14) 0.0265(6) Uani 1 1 d .
C54 C 0.3585(3) 0.94997(11) 0.46338(15) 0.0446(8) Uani 1 1 d .
H54A H 0.2886 0.9379 0.4398 0.067 Uiso 1 1 calc R
H54B H 0.4066 0.9626 0.4344 0.067 Uiso 1 1 calc R
H54C H 0.3412 0.9752 0.4917 0.067 Uiso 1 1 calc R
C55 C -0.1323(3) 0.87840(11) 0.49019(15) 0.0432(8) Uani 1 1 d .
H55 H -0.0604 0.8614 0.5049 0.052 Uiso 1 1 calc R
C56 C -0.2183(3) 0.84124(16) 0.4638(2) 0.0852(15) Uani 1 1 d .
H56A H -0.2348 0.8204 0.4975 0.128 Uiso 1 1 calc R
H56B H -0.1879 0.8225 0.4320 0.128 Uiso 1 1 calc R
H56C H -0.2875 0.8570 0.4449 0.128 Uiso 1 1 calc R
C57 C -0.1086(4) 0.91379(16) 0.44043(18) 0.0808(14) Uani 1 1 d .
H57A H -0.1771 0.9317 0.4257 0.121 Uiso 1 1 calc R
H57B H -0.0841 0.8967 0.4053 0.121 Uiso 1 1 calc R
H57C H -0.0494 0.9357 0.4583 0.121 Uiso 1 1 calc R
C58 C -0.0222(2) 0.98228(9) 0.68099(14) 0.0315(6) Uani 1 1 d .
H58 H 0.0512 0.9795 0.6647 0.038 Uiso 1 1 calc R
C59 C -0.0514(3) 1.03476(10) 0.68240(18) 0.0476(9) Uani 1 1 d .
H59A H -0.0633 1.0472 0.6397 0.071 Uiso 1 1 calc R
H59B H 0.0105 1.0519 0.7071 0.071 Uiso 1 1 calc R
H59C H -0.1201 1.0389 0.7013 0.071 Uiso 1 1 calc R
C60 C -0.0065(4) 0.96195(13) 0.74596(17) 0.0672(11) Uani 1 1 d .
H60A H -0.0777 0.9635 0.7629 0.101 Uiso 1 1 calc R
H60B H 0.0507 0.9803 0.7727 0.101 Uiso 1 1 calc R
H60C H 0.0178 0.9289 0.7446 0.101 Uiso 1 1 calc R
C61 C 0.5977(2) 0.87880(8) 0.82013(13) 0.0250(6) Uani 1 1 d .
H61 H 0.5168 0.8807 0.8015 0.030 Uiso 1 1 calc R
C62 C 0.6084(2) 0.89791(10) 0.88659(14) 0.0380(7) Uani 1 1 d .
H62A H 0.5611 0.8791 0.9107 0.057 Uiso 1 1 calc R
H62B H 0.5840 0.9311 0.8856 0.057 Uiso 1 1 calc R
H62C H 0.6869 0.8958 0.9062 0.057 Uiso 1 1 calc R
C63 C 0.6649(3) 0.90959(9) 0.78074(16) 0.0443(8) Uani 1 1 d .
H63A H 0.7448 0.9081 0.7979 0.066 Uiso 1 1 calc R
H63B H 0.6388 0.9424 0.7814 0.066 Uiso 1 1 calc R
H63C H 0.6543 0.8980 0.7376 0.066 Uiso 1 1 calc R
C64 C 0.5406(2) 0.71032(9) 0.73486(16) 0.0426(8) Uani 1 1 d .
H64 H 0.4628 0.7231 0.7232 0.051 Uiso 1 1 calc R
C65 C 0.5314(4) 0.66412(13) 0.7708(3) 0.131(3) Uani 1 1 d .
H65A H 0.6068 0.6516 0.7847 0.197 Uiso 1 1 calc R
H65B H 0.4880 0.6410 0.7435 0.197 Uiso 1 1 calc R
H65C H 0.4935 0.6702 0.8072 0.197 Uiso 1 1 calc R
C66 C 0.5909(3) 0.7031(2) 0.6746(2) 0.120(2) Uani 1 1 d .
H66A H 0.5974 0.7338 0.6543 0.180 Uiso 1 1 calc R
H66B H 0.5421 0.6822 0.6466 0.180 Uiso 1 1 calc R
H66C H 0.6655 0.6888 0.6844 0.180 Uiso 1 1 calc R
C67 C 0.2198(2) 0.71862(9) 0.67495(13) 0.0283(6) Uani 1 1 d .
H67 H 0.1375 0.7257 0.6692 0.034 Uiso 1 1 calc R
C68 C 0.2360(3) 0.66625(10) 0.68766(18) 0.0578(10) Uani 1 1 d .
H68A H 0.3160 0.6584 0.6908 0.087 Uiso 1 1 calc R
H68B H 0.1937 0.6481 0.6534 0.087 Uiso 1 1 calc R
H68C H 0.2089 0.6582 0.7269 0.087 Uiso 1 1 calc R
C69 C 0.2659(3) 0.73365(12) 0.61686(16) 0.0494(9) Uani 1 1 d .
H69A H 0.2540 0.7677 0.6103 0.074 Uiso 1 1 calc R
H69B H 0.2273 0.7163 0.5808 0.074 Uiso 1 1 calc R
H69C H 0.3466 0.7267 0.6216 0.074 Uiso 1 1 calc R
C70 C 0.4364(2) 0.78127(11) 0.90415(14) 0.0377(7) Uani 1 1 d .
H70 H 0.4906 0.8072 0.8984 0.045 Uiso 1 1 calc R
C71 C 0.3620(3) 0.79821(12) 0.94988(15) 0.0514(9) Uani 1 1 d .
H71A H 0.3171 0.8252 0.9320 0.077 Uiso 1 1 calc R
H71B H 0.4085 0.8080 0.9887 0.077 Uiso 1 1 calc R
H71C H 0.3119 0.7725 0.9587 0.077 Uiso 1 1 calc R
C72 C 0.5031(3) 0.73850(16) 0.92875(19) 0.0779(13) Uani 1 1 d .
H72A H 0.4518 0.7124 0.9343 0.117 Uiso 1 1 calc R
H72B H 0.5479 0.7462 0.9690 0.117 Uiso 1 1 calc R
H72C H 0.5532 0.7290 0.8990 0.117 Uiso 1 1 calc R
C73 C 0.8221(4) 0.87955(16) 0.0867(2) 0.0748(12) Uani 1 1 d .
H73 H 0.7811 0.8998 0.1103 0.090 Uiso 1 1 calc R
C74 C 0.9342(4) 0.88677(17) 0.0891(2) 0.0769(12) Uani 1 1 d .
C75 C 0.9941(5) 0.8573(2) 0.0524(2) 0.1041(18) Uani 1 1 d .
H75 H 1.0721 0.8614 0.0513 0.125 Uiso 1 1 calc R
C76 C 0.9303(6) 0.82052(19) 0.0168(2) 0.0956(19) Uani 1 1 d .
H76 H 0.9662 0.7993 -0.0081 0.115 Uiso 1 1 calc R
C77 C 0.8160(6) 0.8167(2) 0.0193(3) 0.111(2) Uani 1 1 d .
H77 H 0.7748 0.7924 -0.0043 0.133 Uiso 1 1 calc R
C78 C 0.7649(6) 0.8438(2) 0.0512(3) 0.1081(18) Uani 1 1 d .
H78 H 0.6864 0.8399 0.0512 0.130 Uiso 1 1 calc R
C79 C 0.9942(5) 0.92275(18) 0.1289(3) 0.125(2) Uani 1 1 d .
H79A H 0.9401 0.9430 0.1462 0.187 Uiso 1 1 calc R
H79B H 1.0392 0.9421 0.1042 0.187 Uiso 1 1 calc R
H79C H 1.0437 0.9074 0.1630 0.187 Uiso 1 1 calc R
O4 O 0.29770(13) 0.85852(5) 0.81648(9) 0.0241(4) Uani 1 1 d .
N3 N 0.37145(16) 0.99938(7) 0.84295(10) 0.0228(5) Uani 1 1 d .
N1 N 0.12960(16) 0.79021(6) 0.80141(10) 0.0190(4) Uani 1 1 d .
O3 O 0.24528(13) 0.83747(6) 0.70057(8) 0.0255(4) Uani 1 1 d .
N4 N 0.03331(16) 0.91969(7) 0.57874(11) 0.0270(5) Uani 1 1 d .
N2 N 0.46624(15) 0.80903(6) 0.74234(10) 0.0195(5) Uani 1 1 d .
O1 O 0.27234(13) 0.74412(6) 0.72806(9) 0.0260(4) Uani 1 1 d .
O2 O 0.37367(13) 0.77088(6) 0.84455(9) 0.0255(4) Uani 1 1 d .
O5 O 0.02377(15) 0.96852(7) 0.93968(10) 0.0440(6) Uani 1 1 d .
O6 O 0.41513(16) 0.91270(8) 0.49852(10) 0.0443(6) Uani 1 1 d .
Ti1 Ti 0.30021(3) 0.796661(14) 0.77386(2) 0.01841(12) Uani 1 1 d .

loop_
_atom_site_aniso_label
_atom_site_aniso_U_11
_atom_site_aniso_U_22
_atom_site_aniso_U_33
_atom_site_aniso_U_23
_atom_site_aniso_U_13
_atom_site_aniso_U_12
C1 0.0177(11) 0.0212(12) 0.0181(14) 0.0006(10) 0.0009(10) -0.0005(9)
C2 0.0196(11) 0.0215(12) 0.0208(15) -0.0016(10) 0.0041(11) -0.0026(9)
C3 0.0210(12) 0.0305(14) 0.0279(17) -0.0047(12) 0.0069(12) -0.0059(10)
C4 0.0247(12) 0.0321(14) 0.0273(17) -0.0097(12) 0.0060(12) 0.0001(11)
C5 0.0210(12) 0.0219(12) 0.0284(16) -0.0063(11) -0.0022(11) -0.0036(10)
C6 0.0167(11) 0.0186(12) 0.0220(15) -0.0020(10) -0.0001(10) -0.0014(9)
C7 0.0179(11) 0.0200(12) 0.0274(16) -0.0026(10) -0.0001(11) 0.0001(9)
C8 0.0194(11) 0.0150(11) 0.0337(17) -0.0041(10) 0.0021(11) -0.0001(9)
C9 0.0225(12) 0.0214(13) 0.0380(18) -0.0047(11) 0.0044(12) -0.0006(10)
C10 0.0221(13) 0.0291(15) 0.056(2) -0.0069(14) 0.0045(14) -0.0074(11)
C11 0.0287(14) 0.0267(15) 0.062(2) -0.0037(14) 0.0196(16) -0.0052(11)
C12 0.0397(16) 0.0266(14) 0.040(2) -0.0019(13) 0.0190(15) -0.0028(12)
C13 0.0268(13) 0.0163(12) 0.0370(18) -0.0051(11) 0.0052(12) -0.0010(10)
C14 0.0192(11) 0.0233(13) 0.0219(15) 0.0032(11) 0.0045(11) -0.0033(10)
C15 0.0193(11) 0.0163(12) 0.0304(16) -0.0034(10) 0.0080(11) -0.0036(9)
C16 0.0197(11) 0.0209(12) 0.0307(17) -0.0037(11) 0.0055(11) -0.0007(10)
C17 0.0230(12) 0.0307(15) 0.0386(19) -0.0057(13) -0.0002(12) -0.0019(11)
C18 0.0275(13) 0.0231(14) 0.052(2) -0.0063(13) 0.0050(14) -0.0088(11)
C19 0.0280(13) 0.0167(13) 0.053(2) 0.0055(12) 0.0059(14) -0.0032(10)
C20 0.0223(12) 0.0201(12) 0.0334(17) 0.0017(11) 0.0036(11) -0.0002(10)
C21 0.0244(13) 0.0465(18) 0.059(2) -0.0203(16) 0.0172(15) -0.0013(13)
C22 0.0263(14) 0.0471(18) 0.037(2) -0.0082(14) -0.0033(13) -0.0042(12)
C23 0.144(4) 0.085(3) 0.057(3) -0.018(2) 0.025(3) 0.045(3)
C24 0.047(2) 0.146(4) 0.049(3) -0.010(3) -0.0136(19) -0.001(2)
C25 0.0354(15) 0.0314(15) 0.0354(19) -0.0026(13) 0.0027(14) -0.0080(12)
C26 0.0323(15) 0.0545(19) 0.041(2) 0.0000(16) -0.0008(14) 0.0002(14)
C27 0.066(2) 0.058(2) 0.035(2) -0.0095(17) 0.0042(18) 0.0034(18)
C28 0.0239(12) 0.0256(13) 0.0269(16) 0.0019(11) 0.0007(11) -0.0042(10)
C29 0.057(2) 0.0486(19) 0.032(2) -0.0006(15) -0.0005(16) 0.0095(15)
C30 0.055(2) 0.0366(17) 0.065(3) 0.0185(16) 0.0238(19) 0.0189(15)
C31 0.0328(14) 0.0298(14) 0.0396(19) 0.0118(13) 0.0004(13) -0.0088(12)
C32 0.086(3) 0.052(2) 0.099(4) 0.002(2) -0.044(3) 0.021(2)
C33 0.062(2) 0.138(4) 0.040(3) 0.002(3) 0.001(2) -0.024(3)
C34 0.0175(11) 0.0193(12) 0.0211(15) -0.0013(10) 0.0021(10) -0.0023(9)
C35 0.0173(11) 0.0218(12) 0.0239(16) -0.0008(10) 0.0024(11) 0.0008(9)
C36 0.0185(12) 0.0333(14) 0.0300(17) 0.0008(12) 0.0052(12) 0.0007(10)
C37 0.0232(12) 0.0375(15) 0.0232(16) 0.0054(12) 0.0060(12) 0.0008(11)
C38 0.0245(12) 0.0301(14) 0.0220(16) 0.0061(11) -0.0020(11) 0.0015(11)
C39 0.0188(11) 0.0216(12) 0.0203(15) -0.0014(10) -0.0003(10) 0.0001(9)
C40 0.0193(11) 0.0220(12) 0.0252(16) 0.0012(11) 0.0027(11) 0.0007(10)
C41 0.0174(11) 0.0295(13) 0.0226(15) 0.0075(11) 0.0006(11) 0.0039(10)
C42 0.0268(13) 0.0318(14) 0.0244(16) 0.0017(12) 0.0007(12) 0.0089(11)
C43 0.0218(13) 0.0407(16) 0.040(2) -0.0012(14) -0.0027(13) 0.0002(12)
C44 0.0203(12) 0.0340(15) 0.047(2) 0.0025(14) 0.0086(13) 0.0044(11)
C45 0.0261(13) 0.0289(14) 0.0368(18) 0.0018(12) 0.0097(13) 0.0040(11)
C46 0.0235(12) 0.0226(12) 0.0253(16) 0.0040(11) 0.0023(11) 0.0022(10)
C47 0.0151(11) 0.0243(13) 0.0264(16) -0.0027(11) 0.0041(11) 0.0019(9)
C48 0.0142(10) 0.0241(12) 0.0247(15) 0.0034(11) 0.0027(10) 0.0012(9)
C49 0.0184(11) 0.0222(12) 0.0225(15) 0.0033(10) 0.0049(11) 0.0012(9)
C50 0.0177(11) 0.0322(14) 0.0265(16) 0.0023(12) -0.0019(11) -0.0023(10)
C51 0.0184(12) 0.0399(16) 0.0320(18) 0.0115(13) -0.0008(12) 0.0046(11)
C52 0.0220(12) 0.0256(13) 0.0441(19) 0.0083(12) 0.0033(13) 0.0058(11)
C53 0.0192(11) 0.0225(13) 0.0378(18) 0.0015(11) 0.0037(12) 0.0022(10)
C54 0.0485(18) 0.056(2) 0.031(2) 0.0165(15) 0.0115(15) -0.0001(15)
C55 0.0396(16) 0.057(2) 0.0301(19) -0.0086(15) -0.0045(14) 0.0173(15)
C56 0.057(2) 0.107(3) 0.084(3) -0.063(3) -0.015(2) 0.007(2)
C57 0.107(3) 0.105(3) 0.033(2) 0.012(2) 0.020(2) 0.050(3)
C58 0.0266(13) 0.0302(14) 0.0364(19) -0.0050(12) 0.0002(13) 0.0031(11)
C59 0.0387(16) 0.0302(16) 0.073(3) -0.0079(16) 0.0058(17) 0.0005(13)
C60 0.091(3) 0.061(2) 0.041(2) 0.0001(19) -0.021(2) -0.007(2)
C61 0.0207(11) 0.0250(13) 0.0278(16) -0.0013(11) -0.0023(11) 0.0001(10)
C62 0.0401(16) 0.0338(16) 0.039(2) -0.0077(14) 0.0034(15) 0.0010(13)
C63 0.061(2) 0.0233(15) 0.051(2) 0.0076(14) 0.0170(18) 0.0019(14)
C64 0.0256(13) 0.0259(15) 0.072(3) -0.0158(15) -0.0065(15) 0.0056(11)
C65 0.104(4) 0.030(2) 0.227(7) 0.030(3) -0.088(4) -0.026(2)
C66 0.049(2) 0.184(5) 0.130(5) -0.128(4) 0.023(3) -0.023(3)
C67 0.0219(12) 0.0299(14) 0.0318(17) -0.0107(12) 0.0002(12) 0.0009(10)
C68 0.075(2) 0.0284(17) 0.067(3) -0.0157(16) 0.000(2) -0.0049(16)
C69 0.057(2) 0.052(2) 0.040(2) -0.0182(16) 0.0100(17) -0.0126(16)
C70 0.0301(14) 0.0522(18) 0.0273(18) 0.0113(14) -0.0078(13) -0.0160(13)
C71 0.065(2) 0.061(2) 0.0246(19) 0.0015(16) -0.0046(16) 0.0054(18)
C72 0.057(2) 0.127(4) 0.046(3) 0.026(2) -0.003(2) 0.039(2)
C73 0.088(3) 0.077(3) 0.056(3) 0.007(2) -0.003(2) 0.012(3)
C74 0.086(3) 0.081(3) 0.060(3) 0.013(2) -0.005(3) 0.017(3)
C75 0.119(4) 0.128(5) 0.063(4) 0.023(3) 0.003(3) 0.064(4)
C76 0.154(5) 0.097(4) 0.038(3) 0.021(3) 0.020(3) 0.072(4)
C77 0.164(7) 0.106(4) 0.060(4) 0.027(3) 0.010(4) 0.054(4)
C78 0.143(5) 0.115(5) 0.061(4) 0.028(3) -0.001(4) 0.023(4)
C79 0.130(5) 0.077(4) 0.160(6) 0.023(4) -0.005(4) 0.010(3)
O4 0.0204(8) 0.0195(8) 0.0336(12) -0.0061(8) 0.0082(8) -0.0024(7)
N3 0.0183(9) 0.0198(10) 0.0304(14) -0.0034(9) 0.0037(9) -0.0031(8)
N1 0.0207(9) 0.0161(10) 0.0199(12) 0.0008(8) 0.0019(9) -0.0024(8)
O3 0.0182(8) 0.0307(10) 0.0280(11) 0.0110(8) 0.0054(8) 0.0049(7)
N4 0.0199(10) 0.0335(12) 0.0271(14) 0.0055(10) 0.0020(10) 0.0063(9)
N2 0.0168(9) 0.0172(10) 0.0235(13) -0.0009(8) -0.0003(9) 0.0026(8)
O1 0.0214(8) 0.0225(9) 0.0337(12) -0.0072(8) 0.0032(8) -0.0020(7)
O2 0.0220(8) 0.0262(9) 0.0276(11) 0.0053(8) 0.0007(8) -0.0014(7)
O5 0.0309(10) 0.0416(12) 0.0638(16) -0.0315(11) 0.0222(11) -0.0072(9)
O6 0.0325(10) 0.0666(14) 0.0362(14) 0.0266(11) 0.0133(10) 0.0080(10)
Ti1 0.01580(19) 0.0163(2) 0.0228(3) 0.00079(18) 0.00175(18) 0.00042(16)

loop_
_atom_type_symbol
_atom_type_description
_atom_type_scat_dispersion_real
_atom_type_scat_dispersion_imag
_atom_type_scat_source
C C 0.0033 0.0016 'International Tables Vol C Tables 4.2.6.8 and 6.1.1.4'
H H 0.0000 0.0000 'International Tables Vol C Tables 4.2.6.8 and 6.1.1.4'
N N 0.0061 0.0033 'International Tables Vol C Tables 4.2.6.8 and 6.1.1.4'
O O 0.0106 0.0060 'International Tables Vol C Tables 4.2.6.8 and 6.1.1.4'
Ti Ti 0.2776 0.4457 'International Tables Vol C Tables 4.2.6.8 and 6.1.1.4'

loop_
_geom_angle_atom_site_label_1
_geom_angle_atom_site_label_2
_geom_angle_atom_site_label_3
_geom_angle
O4 C1 C6 120.9(2)
O4 C1 C2 121.3(2)
C6 C1 C2 117.8(2)
C3 C2 C1 120.3(2)
C3 C2 C14 117.4(2)
C1 C2 C14 122.2(2)
C4 C3 C2 120.7(2)
C4 C3 H3 119.6
C2 C3 H3 119.6
O5 C4 C3 125.0(2)
O5 C4 C5 115.8(2)
C3 C4 C5 119.1(2)
C6 C5 C4 122.0(2)
C6 C5 H5 119.0
C4 C5 H5 119.0
C5 C6 C1 119.7(2)
C5 C6 C7 120.5(2)
C1 C6 C7 119.7(2)
N3 C7 C6 122.9(2)
N3 C7 H7 118.6
C6 C7 H7 118.6
C9 C8 C13 121.5(2)
C9 C8 N3 117.4(2)
C13 C8 N3 121.0(2)
C10 C9 C8 118.0(3)
C10 C9 C22 122.2(3)
C8 C9 C22 119.7(2)
C11 C10 C9 121.1(3)
C11 C10 H10 119.4
C9 C10 H10 119.4
C10 C11 C12 120.3(3)
C10 C11 H11 119.8
C12 C11 H11 119.8
C11 C12 C13 121.3(3)
C11 C12 H12 119.4
C13 C12 H12 119.4
C12 C13 C8 117.5(2)
C12 C13 C25 121.4(3)
C8 C13 C25 121.0(2)
N1 C14 C2 128.3(2)
N1 C14 H14 115.9
C2 C14 H14 115.9
C16 C15 C20 122.0(2)
C16 C15 N1 118.8(2)
C20 C15 N1 119.2(2)
C17 C16 C15 117.6(2)
C17 C16 C28 120.0(2)
C15 C16 C28 122.5(2)
C18 C17 C16 121.2(3)
C18 C17 H17 119.4
C16 C17 H17 119.4
C19 C18 C17 120.3(2)
C19 C18 H18 119.9
C17 C18 H18 119.9
C18 C19 C20 121.8(3)
C18 C19 H19 119.1
C20 C19 H19 119.1
C19 C20 C15 117.2(2)
C19 C20 C31 120.4(2)
C15 C20 C31 122.4(2)
O5 C21 H21A 109.5
O5 C21 H21B 109.5
H21A C21 H21B 109.5
O5 C21 H21C 109.5
H21A C21 H21C 109.5
H21B C21 H21C 109.5
C9 C22 C24 114.5(3)
C9 C22 C23 109.8(3)
C24 C22 C23 112.6(3)
C9 C22 H22 106.5
C24 C22 H22 106.5
C23 C22 H22 106.5
C22 C23 H23A 109.5
C22 C23 H23B 109.5
H23A C23 H23B 109.5
C22 C23 H23C 109.5
H23A C23 H23C 109.5
H23B C23 H23C 109.5
C22 C24 H24A 109.5
C22 C24 H24B 109.5
H24A C24 H24B 109.5
C22 C24 H24C 109.5
H24A C24 H24C 109.5
H24B C24 H24C 109.5
C13 C25 C27 114.6(2)
C13 C25 C26 109.2(2)
C27 C25 C26 109.8(3)
C13 C25 H25 107.6
C27 C25 H25 107.6
C26 C25 H25 107.6
C25 C26 H26A 109.5
C25 C26 H26B 109.5
H26A C26 H26B 109.5
C25 C26 H26C 109.5
H26A C26 H26C 109.5
H26B C26 H26C 109.5
C25 C27 H27A 109.5
C25 C27 H27B 109.5
H27A C27 H27B 109.5
C25 C27 H27C 109.5
H27A C27 H27C 109.5
H27B C27 H27C 109.5
C29 C28 C16 113.5(2)
C29 C28 C30 109.8(2)
C16 C28 C30 111.0(2)
C29 C28 H28 107.4
C16 C28 H28 107.4
C30 C28 H28 107.4
C28 C29 H29A 109.5
C28 C29 H29B 109.5
H29A C29 H29B 109.5
C28 C29 H29C 109.5
H29A C29 H29C 109.5
H29B C29 H29C 109.5
C28 C30 H30A 109.5
C28 C30 H30B 109.5
H30A C30 H30B 109.5
C28 C30 H30C 109.5
H30A C30 H30C 109.5
H30B C30 H30C 109.5
C20 C31 C33 110.9(3)
C20 C31 C32 112.4(3)
C33 C31 C32 111.0(3)
C20 C31 H31 107.4
C33 C31 H31 107.4
C32 C31 H31 107.4
C31 C32 H32A 109.5
C31 C32 H32B 109.5
H32A C32 H32B 109.5
C31 C32 H32C 109.5
H32A C32 H32C 109.5
H32B C32 H32C 109.5
C31 C33 H33A 109.5
C31 C33 H33B 109.5
H33A C33 H33B 109.5
C31 C33 H33C 109.5
H33A C33 H33C 109.5
H33B C33 H33C 109.5
O3 C34 C39 122.0(2)
O3 C34 C35 120.7(2)
C39 C34 C35 117.3(2)
C36 C35 C34 120.1(2)
C36 C35 C47 116.9(2)
C34 C35 C47 122.9(2)
C37 C36 C35 121.5(2)
C37 C36 H36 119.3
C35 C36 H36 119.3
C36 C37 O6 116.1(2)
C36 C37 C38 119.2(2)
O6 C37 C38 124.7(2)
C37 C38 C39 121.2(2)
C37 C38 H38 119.4
C39 C38 H38 119.4
C38 C39 C34 120.7(2)
C38 C39 C40 119.4(2)
C34 C39 C40 119.9(2)
N4 C40 C39 122.1(2)
N4 C40 H40 118.9
C39 C40 H40 118.9
C46 C41 C42 121.4(2)
C46 C41 N4 122.0(2)
C42 C41 N4 116.5(2)
C43 C42 C41 117.8(2)
C43 C42 C55 121.9(3)
C41 C42 C55 120.2(2)
C44 C43 C42 121.1(3)
C44 C43 H43 119.4
C42 C43 H43 119.4
C43 C44 C45 120.0(2)
C43 C44 H44 120.0
C45 C44 H44 120.0
C44 C45 C46 121.8(3)
C44 C45 H45 119.1
C46 C45 H45 119.1
C45 C46 C41 117.7(2)
C45 C46 C58 119.2(2)
C41 C46 C58 123.0(2)
N2 C47 C35 128.5(2)
N2 C47 H47 115.7
C35 C47 H47 115.7
C49 C48 C53 121.5(2)
C49 C48 N2 118.6(2)
C53 C48 N2 119.8(2)
C50 C49 C48 117.9(2)
C50 C49 C61 120.1(2)
C48 C49 C61 121.9(2)
C51 C50 C49 121.5(2)
C51 C50 H50 119.3
C49 C50 H50 119.3
C52 C51 C50 119.8(2)
C52 C51 H51 120.1
C50 C51 H51 120.1
C51 C52 C53 121.8(2)
C51 C52 H52 119.1
C53 C52 H52 119.1
C52 C53 C48 117.5(2)
C52 C53 C64 120.3(2)
C48 C53 C64 122.2(2)
O6 C54 H54A 109.5
O6 C54 H54B 109.5
H54A C54 H54B 109.5
O6 C54 H54C 109.5
H54A C54 H54C 109.5
H54B C54 H54C 109.5
C42 C55 C56 113.9(3)
C42 C55 C57 108.8(3)
C56 C55 C57 111.8(3)
C42 C55 H55 107.4
C56 C55 H55 107.4
C57 C55 H55 107.4
C55 C56 H56A 109.5
C55 C56 H56B 109.5
H56A C56 H56B 109.5
C55 C56 H56C 109.5
H56A C56 H56C 109.5
H56B C56 H56C 109.5
C55 C57 H57A 109.5
C55 C57 H57B 109.5
H57A C57 H57B 109.5
C55 C57 H57C 109.5
H57A C57 H57C 109.5
H57B C57 H57C 109.5
C60 C58 C46 112.4(2)
C60 C58 C59 110.5(3)
C46 C58 C59 111.2(2)
C60 C58 H58 107.5
C46 C58 H58 107.5
C59 C58 H58 107.5
C58 C59 H59A 109.5
C58 C59 H59B 109.5
H59A C59 H59B 109.5
C58 C59 H59C 109.5
H59A C59 H59C 109.5
H59B C59 H59C 109.5
C58 C60 H60A 109.5
C58 C60 H60B 109.5
H60A C60 H60B 109.5
C58 C60 H60C 109.5
H60A C60 H60C 109.5
H60B C60 H60C 109.5
C49 C61 C62 112.8(2)
C49 C61 C63 110.1(2)
C62 C61 C63 110.2(2)
C49 C61 H61 107.9
C62 C61 H61 107.9
C63 C61 H61 107.9
C61 C62 H62A 109.5
C61 C62 H62B 109.5
H62A C62 H62B 109.5
C61 C62 H62C 109.5
H62A C62 H62C 109.5
H62B C62 H62C 109.5
C61 C63 H63A 109.5
C61 C63 H63B 109.5
H63A C63 H63B 109.5
C61 C63 H63C 109.5
H63A C63 H63C 109.5
H63B C63 H63C 109.5
C53 C64 C66 110.4(3)
C53 C64 C65 110.7(3)
C66 C64 C65 112.7(4)
C53 C64 H64 107.6
C66 C64 H64 107.6
C65 C64 H64 107.6
C64 C65 H65A 109.5
C64 C65 H65B 109.5
H65A C65 H65B 109.5
C64 C65 H65C 109.5
H65A C65 H65C 109.5
H65B C65 H65C 109.5
C64 C66 H66A 109.5
C64 C66 H66B 109.5
H66A C66 H66B 109.5
C64 C66 H66C 109.5
H66A C66 H66C 109.5
H66B C66 H66C 109.5
O1 C67 C69 110.9(2)
O1 C67 C68 108.5(2)
C69 C67 C68 112.0(3)
O1 C67 H67 108.5
C69 C67 H67 108.5
C68 C67 H67 108.5
C67 C68 H68A 109.5
C67 C68 H68B 109.5
H68A C68 H68B 109.5
C67 C68 H68C 109.5
H68A C68 H68C 109.5
H68B C68 H68C 109.5
C67 C69 H69A 109.5
C67 C69 H69B 109.5
H69A C69 H69B 109.5
C67 C69 H69C 109.5
H69A C69 H69C 109.5
H69B C69 H69C 109.5
O2 C70 C72 109.9(3)
O2 C70 C71 111.8(2)
C72 C70 C71 111.1(3)
O2 C70 H70 107.9
C72 C70 H70 107.9
C71 C70 H70 107.9
C70 C71 H71A 109.5
C70 C71 H71B 109.5
H71A C71 H71B 109.5
C70 C71 H71C 109.5
H71A C71 H71C 109.5
H71B C71 H71C 109.5
C70 C72 H72A 109.5
C70 C72 H72B 109.5
H72A C72 H72B 109.5
C70 C72 H72C 109.5
H72A C72 H72C 109.5
H72B C72 H72C 109.5
C74 C73 C78 122.7(5)
C74 C73 H73 118.7
C78 C73 H73 118.7
C73 C74 C75 118.2(5)
C73 C74 C79 122.2(5)
C75 C74 C79 119.6(5)
C74 C75 C76 116.6(5)
C74 C75 H75 121.7
C76 C75 H75 121.7
C77 C76 C75 119.2(5)
C77 C76 H76 120.4
C75 C76 H76 120.4
C78 C77 C76 122.9(7)
C78 C77 H77 118.6
C76 C77 H77 118.6
C77 C78 C73 120.4(7)
C77 C78 H78 119.8
C73 C78 H78 119.8
C74 C79 H79A 109.5
C74 C79 H79B 109.5
H79A C79 H79B 109.5
C74 C79 H79C 109.5
H79A C79 H79C 109.5
H79B C79 H79C 109.5
C1 O4 Ti1 138.88(15)
C7 N3 C8 117.0(2)
C14 N1 C15 114.12(19)
C14 N1 Ti1 125.67(15)
C15 N1 Ti1 120.21(14)
C34 O3 Ti1 138.90(14)
C40 N4 C41 119.1(2)
C47 N2 C48 113.46(19)
C47 N2 Ti1 124.79(16)
C48 N2 Ti1 121.68(15)
C67 O1 Ti1 153.14(16)
C70 O2 Ti1 144.39(17)
C4 O5 C21 117.3(2)
C37 O6 C54 117.2(2)
O1 Ti1 O2 99.51(8)
O1 Ti1 O4 167.61(8)
O2 Ti1 O4 89.95(8)
O1 Ti1 O3 91.38(8)
O2 Ti1 O3 166.43(8)
O4 Ti1 O3 80.51(7)
O1 Ti1 N1 88.50(7)
O2 Ti1 N1 95.62(7)
O4 Ti1 N1 82.58(7)
O3 Ti1 N1 92.71(7)
O1 Ti1 N2 93.74(7)
O2 Ti1 N2 88.36(7)
O4 Ti1 N2 94.52(7)
O3 Ti1 N2 82.84(7)
N1 Ti1 N2 175.05(7)

loop_
_geom_bond_atom_site_label_1
_geom_bond_atom_site_label_2
_geom_bond_distance
C1 O4 1.307(3)
C1 C6 1.416(3)
C1 C2 1.418(3)
C2 C3 1.402(3)
C2 C14 1.439(3)
C3 C4 1.374(3)
C3 H3 0.9500
C4 O5 1.373(3)
C4 C5 1.388(3)
C5 C6 1.382(3)
C5 H5 0.9500
C6 C7 1.463(3)
C7 N3 1.274(3)
C7 H7 0.9500
C8 C9 1.406(4)
C8 C13 1.406(4)
C8 N3 1.428(3)
C9 C10 1.388(4)
C9 C22 1.506(4)
C10 C11 1.371(4)
C10 H10 0.9500
C11 C12 1.380(4)
C11 H11 0.9500
C12 C13 1.393(4)
C12 H12 0.9500
C13 C25 1.520(4)
C14 N1 1.288(3)
C14 H14 0.9500
C15 C16 1.398(4)
C15 C20 1.406(3)
C15 N1 1.461(3)
C16 C17 1.392(3)
C16 C28 1.520(3)
C17 C18 1.379(4)
C17 H17 0.9500
C18 C19 1.359(4)
C18 H18 0.9500
C19 C20 1.395(3)
C19 H19 0.9500
C20 C31 1.513(4)
C21 O5 1.414(3)
C21 H21A 0.9800
C21 H21B 0.9800
C21 H21C 0.9800
C22 C24 1.507(4)
C22 C23 1.509(5)
C22 H22 1.0000
C23 H23A 0.9800
C23 H23B 0.9800
C23 H23C 0.9800
C24 H24A 0.9800
C24 H24B 0.9800
C24 H24C 0.9800
C25 C27 1.520(4)
C25 C26 1.529(4)
C25 H25 1.0000
C26 H26A 0.9800
C26 H26B 0.9800
C26 H26C 0.9800
C27 H27A 0.9800
C27 H27B 0.9800
C27 H27C 0.9800
C28 C29 1.512(4)
C28 C30 1.525(4)
C28 H28 1.0000
C29 H29A 0.9800
C29 H29B 0.9800
C29 H29C 0.9800
C30 H30A 0.9800
C30 H30B 0.9800
C30 H30C 0.9800
C31 C33 1.515(5)
C31 C32 1.518(4)
C31 H31 1.0000
C32 H32A 0.9800
C32 H32B 0.9800
C32 H32C 0.9800
C33 H33A 0.9800
C33 H33B 0.9800
C33 H33C 0.9800
C34 O3 1.304(3)
C34 C39 1.415(3)
C34 C35 1.424(3)
C35 C36 1.402(4)
C35 C47 1.444(3)
C36 C37 1.373(4)
C36 H36 0.9500
C37 O6 1.377(3)
C37 C38 1.385(3)
C38 C39 1.394(4)
C38 H38 0.9500
C39 C40 1.471(3)
C40 N4 1.268(3)
C40 H40 0.9500
C41 C46 1.397(4)
C41 C42 1.415(4)
C41 N4 1.433(3)
C42 C43 1.393(3)
C42 C55 1.505(4)
C43 C44 1.373(4)
C43 H43 0.9500
C44 C45 1.374(4)
C44 H44 0.9500
C45 C46 1.390(3)
C45 H45 0.9500
C46 C58 1.514(4)
C47 N2 1.286(3)
C47 H47 0.9500
C48 C49 1.405(3)
C48 C53 1.406(3)
C48 N2 1.459(3)
C49 C50 1.390(3)
C49 C61 1.519(3)
C50 C51 1.379(4)
C50 H50 0.9500
C51 C52 1.370(4)
C51 H51 0.9500
C52 C53 1.396(4)
C52 H52 0.9500
C53 C64 1.514(4)
C54 O6 1.414(3)
C54 H54A 0.9800
C54 H54B 0.9800
C54 H54C 0.9800
C55 C56 1.525(5)
C55 C57 1.526(5)
C55 H55 1.0000
C56 H56A 0.9800
C56 H56B 0.9800
C56 H56C 0.9800
C57 H57A 0.9800
C57 H57B 0.9800
C57 H57C 0.9800
C58 C60 1.505(4)
C58 C59 1.524(4)
C58 H58 1.0000
C59 H59A 0.9800
C59 H59B 0.9800
C59 H59C 0.9800
C60 H60A 0.9800
C60 H60B 0.9800
C60 H60C 0.9800
C61 C62 1.524(4)
C61 C63 1.528(4)
C61 H61 1.0000
C62 H62A 0.9800
C62 H62B 0.9800
C62 H62C 0.9800
C63 H63A 0.9800
C63 H63B 0.9800
C63 H63C 0.9800
C64 C66 1.527(5)
C64 C65 1.530(5)
C64 H64 1.0000
C65 H65A 0.9800
C65 H65B 0.9800
C65 H65C 0.9800
C66 H66A 0.9800
C66 H66B 0.9800
C66 H66C 0.9800
C67 O1 1.425(3)
C67 C69 1.506(4)
C67 C68 1.511(4)
C67 H67 1.0000
C68 H68A 0.9800
C68 H68B 0.9800
C68 H68C 0.9800
C69 H69A 0.9800
C69 H69B 0.9800
C69 H69C 0.9800
C70 O2 1.428(3)
C70 C72 1.504(4)
C70 C71 1.505(4)
C70 H70 1.0000
C71 H71A 0.9800
C71 H71B 0.9800
C71 H71C 0.9800
C72 H72A 0.9800
C72 H72B 0.9800
C72 H72C 0.9800
C73 C74 1.357(6)
C73 C78 1.391(7)
C73 H73 0.9500
C74 C75 1.416(6)
C74 C79 1.455(7)
C75 C76 1.445(7)
C75 H75 0.9500
C76 C77 1.388(8)
C76 H76 0.9500
C77 C78 1.250(7)
C77 H77 0.9500
C78 H78 0.9500
C79 H79A 0.9800
C79 H79B 0.9800
C79 H79C 0.9800
O4 Ti1 1.9773(16)
N1 Ti1 2.2252(19)
O3 Ti1 1.9946(17)
N2 Ti1 2.2285(19)
O1 Ti1 1.7887(17)
O2 Ti1 1.8062(18)

loop_
_geom_torsion_atom_site_label_1
_geom_torsion_atom_site_label_2
_geom_torsion_atom_site_label_3
_geom_torsion_atom_site_label_4
_geom_torsion
O4 C1 C2 C3 174.1(2)
C6 C1 C2 C3 -6.2(4)
O4 C1 C2 C14 -8.9(4)
C6 C1 C2 C14 170.8(2)
C1 C2 C3 C4 1.3(4)
C14 C2 C3 C4 -175.8(3)
C2 C3 C4 O5 -176.9(3)
C2 C3 C4 C5 3.5(4)
O5 C4 C5 C6 177.1(2)
C3 C4 C5 C6 -3.4(4)
C4 C5 C6 C1 -1.7(4)
C4 C5 C6 C7 175.6(2)
O4 C1 C6 C5 -173.9(2)
C2 C1 C6 C5 6.4(4)
O4 C1 C6 C7 8.7(4)
C2 C1 C6 C7 -171.0(2)
C5 C6 C7 N3 -2.2(4)
C1 C6 C7 N3 175.1(2)
C13 C8 C9 C10 -5.2(4)
N3 C8 C9 C10 178.3(2)
C13 C8 C9 C22 172.1(2)
N3 C8 C9 C22 -4.4(3)
C8 C9 C10 C11 2.2(4)
C22 C9 C10 C11 -175.0(3)
C9 C10 C11 C12 1.5(4)
C10 C11 C12 C13 -2.3(4)
C11 C12 C13 C8 -0.6(4)
C11 C12 C13 C25 174.6(2)
C9 C8 C13 C12 4.4(3)
N3 C8 C13 C12 -179.2(2)
C9 C8 C13 C25 -170.8(2)
N3 C8 C13 C25 5.5(3)
C3 C2 C14 N1 176.5(3)
C1 C2 C14 N1 -0.6(4)
C20 C15 C16 C17 -1.0(3)
N1 C15 C16 C17 179.3(2)
C20 C15 C16 C28 178.3(2)
N1 C15 C16 C28 -1.3(3)
C15 C16 C17 C18 0.7(4)
C28 C16 C17 C18 -178.7(2)
C16 C17 C18 C19 0.5(4)
C17 C18 C19 C20 -1.4(4)
C18 C19 C20 C15 1.1(4)
C18 C19 C20 C31 179.6(3)
C16 C15 C20 C19 0.2(4)
N1 C15 C20 C19 179.8(2)
C16 C15 C20 C31 -178.3(2)
N1 C15 C20 C31 1.3(3)
C10 C9 C22 C24 -35.2(4)
C8 C9 C22 C24 147.6(3)
C10 C9 C22 C23 92.6(4)
C8 C9 C22 C23 -84.6(3)
C12 C13 C25 C27 15.2(4)
C8 C13 C25 C27 -169.7(2)
C12 C13 C25 C26 -108.5(3)
C8 C13 C25 C26 66.6(3)
C17 C16 C28 C29 -42.6(3)
C15 C16 C28 C29 138.0(3)
C17 C16 C28 C30 81.7(3)
C15 C16 C28 C30 -97.7(3)
C19 C20 C31 C33 -78.0(3)
C15 C20 C31 C33 100.4(3)
C19 C20 C31 C32 46.8(4)
C15 C20 C31 C32 -134.8(3)
O3 C34 C35 C36 176.3(2)
C39 C34 C35 C36 -4.2(3)
O3 C34 C35 C47 -8.1(4)
C39 C34 C35 C47 171.4(2)
C34 C35 C36 C37 2.7(4)
C47 C35 C36 C37 -173.1(2)
C35 C36 C37 O6 179.2(2)
C35 C36 C37 C38 -0.6(4)
C36 C37 C38 C39 0.1(4)
O6 C37 C38 C39 -179.7(2)
C37 C38 C39 C34 -1.7(4)
C37 C38 C39 C40 179.1(2)
O3 C34 C39 C38 -176.8(2)
C35 C34 C39 C38 3.7(3)
O3 C34 C39 C40 2.3(4)
C35 C34 C39 C40 -177.1(2)
C38 C39 C40 N4 0.5(4)
C34 C39 C40 N4 -178.7(2)
C46 C41 C42 C43 -3.3(4)
N4 C41 C42 C43 -179.1(2)
C46 C41 C42 C55 174.0(3)
N4 C41 C42 C55 -1.9(4)
C41 C42 C43 C44 0.5(4)
C55 C42 C43 C44 -176.7(3)
C42 C43 C44 C45 1.7(4)
C43 C44 C45 C46 -1.3(4)
C44 C45 C46 C41 -1.4(4)
C44 C45 C46 C58 176.7(3)
C42 C41 C46 C45 3.7(4)
N4 C41 C46 C45 179.3(2)
C42 C41 C46 C58 -174.3(2)
N4 C41 C46 C58 1.3(4)
C36 C35 C47 N2 178.3(2)
C34 C35 C47 N2 2.6(4)
C53 C48 C49 C50 0.0(4)
N2 C48 C49 C50 -178.5(2)
C53 C48 C49 C61 177.8(2)
N2 C48 C49 C61 -0.7(3)
C48 C49 C50 C51 0.2(4)
C61 C49 C50 C51 -177.6(2)
C49 C50 C51 C52 0.0(4)
C50 C51 C52 C53 -0.5(4)
C51 C52 C53 C48 0.7(4)
C51 C52 C53 C64 179.7(3)
C49 C48 C53 C52 -0.4(4)
N2 C48 C53 C52 178.0(2)
C49 C48 C53 C64 -179.5(2)
N2 C48 C53 C64 -1.0(4)
C43 C42 C55 C56 -27.3(4)
C41 C42 C55 C56 155.5(3)
C43 C42 C55 C57 98.0(3)
C41 C42 C55 C57 -79.1(3)
C45 C46 C58 C60 72.9(3)
C41 C46 C58 C60 -109.1(3)
C45 C46 C58 C59 -51.6(3)
C41 C46 C58 C59 126.4(3)
C50 C49 C61 C62 -47.6(3)
C48 C49 C61 C62 134.7(2)
C50 C49 C61 C63 75.9(3)
C48 C49 C61 C63 -101.8(3)
C52 C53 C64 C66 -77.8(4)
C48 C53 C64 C66 101.2(4)
C52 C53 C64 C65 47.7(4)
C48 C53 C64 C65 -133.3(3)
C78 C73 C74 C75 1.7(7)
C78 C73 C74 C79 -176.8(5)
C73 C74 C75 C76 -1.9(6)
C79 C74 C75 C76 176.6(4)
C74 C75 C76 C77 1.1(7)
C75 C76 C77 C78 0.1(8)
C76 C77 C78 C73 -0.5(8)
C74 C73 C78 C77 -0.4(8)
C6 C1 O4 Ti1 -166.11(18)
C2 C1 O4 Ti1 13.5(4)
C6 C7 N3 C8 -177.4(2)
C9 C8 N3 C7 -114.4(3)
C13 C8 N3 C7 69.1(3)
C2 C14 N1 C15 -174.1(2)
C2 C14 N1 Ti1 6.5(4)
C16 C15 N1 C14 84.6(3)
C20 C15 N1 C14 -95.0(3)
C16 C15 N1 Ti1 -96.0(2)
C20 C15 N1 Ti1 84.4(2)
C39 C34 O3 Ti1 -179.37(17)
C35 C34 O3 Ti1 0.0(4)
C39 C40 N4 C41 177.9(2)
C46 C41 N4 C40 71.1(3)
C42 C41 N4 C40 -113.1(3)
C35 C47 N2 C48 -173.8(2)
C35 C47 N2 Ti1 9.1(4)
C49 C48 N2 C47 84.2(3)
C53 C48 N2 C47 -94.3(3)
C49 C48 N2 Ti1 -98.5(2)
C53 C48 N2 Ti1 82.9(3)
C69 C67 O1 Ti1 68.9(4)
C68 C67 O1 Ti1 -167.7(3)
C72 C70 O2 Ti1 -160.9(2)
C71 C70 O2 Ti1 75.2(3)
C3 C4 O5 C21 -18.2(4)
C5 C4 O5 C21 161.4(3)
C36 C37 O6 C54 -163.2(3)
C38 C37 O6 C54 16.6(4)
C67 O1 Ti1 O2 169.9(3)
C67 O1 Ti1 O4 30.6(6)
C67 O1 Ti1 O3 -18.2(3)
C67 O1 Ti1 N1 74.4(3)
C67 O1 Ti1 N2 -101.2(3)
C70 O2 Ti1 O1 172.3(3)
C70 O2 Ti1 O4 -15.7(3)
C70 O2 Ti1 O3 29.4(5)
C70 O2 Ti1 N1 -98.3(3)
C70 O2 Ti1 N2 78.8(3)
C1 O4 Ti1 O1 37.4(5)
C1 O4 Ti1 O2 -102.6(3)
C1 O4 Ti1 O3 87.1(2)
C1 O4 Ti1 N1 -6.9(2)
C1 O4 Ti1 N2 169.0(2)
C34 O3 Ti1 O1 -86.0(2)
C34 O3 Ti1 O2 57.6(4)
C34 O3 Ti1 O4 103.4(2)
C34 O3 Ti1 N1 -174.5(2)
C34 O3 Ti1 N2 7.6(2)
C14 N1 Ti1 O1 -174.7(2)
C15 N1 Ti1 O1 6.00(18)
C14 N1 Ti1 O2 85.9(2)
C15 N1 Ti1 O2 -93.40(18)
C14 N1 Ti1 O4 -3.3(2)
C15 N1 Ti1 O4 177.38(18)
C14 N1 Ti1 O3 -83.3(2)
C15 N1 Ti1 O3 97.32(18)
C14 N1 Ti1 N2 -57.5(10)
C15 N1 Ti1 N2 123.1(9)
C47 N2 Ti1 O1 79.6(2)
C48 N2 Ti1 O1 -97.27(17)
C47 N2 Ti1 O2 179.1(2)
C48 N2 Ti1 O2 2.15(17)
C47 N2 Ti1 O4 -91.1(2)
C48 N2 Ti1 O4 91.97(17)
C47 N2 Ti1 O3 -11.28(19)
C48 N2 Ti1 O3 171.80(17)
C47 N2 Ti1 N1 -37.3(10)
C48 N2 Ti1 N1 145.8(8)
